data_7044774
loop_
_publ_author_name
'Liu, Yu-Ling'
'Zhang, Wen'

_publ_section_title
;
 Dielectric transitions and relaxations in Ca(ii)Co(iii)-based
 cyanometallate frameworks with a rare (6,6)-connected nia topology.
;
_journal_issue 1
_journal_name_full 'Dalton transactions (Cambridge, England : 2003)'
_journal_page_first 45
_journal_page_last 48
_journal_paper_doi 10.1039/c7dt03855k
_journal_volume 47
_journal_year 2017
_chemical_formula_moiety '6(C Ca0.17 Co0.17 N), 2(C0.50 S0.50), 2(H N), 3(H)'
_chemical_formula_sum 'C7 H5 Ca Co N8 S'
_chemical_formula_weight 332.27
_space_group_crystal_system hexagonal
_space_group_IT_number 194
_space_group_name_Hall '-P 6c 2c'
_space_group_name_H-M_alt 'P 63/m m c'
_symmetry_space_group_name_Hall '-P 6c 2c'
_symmetry_space_group_name_H-M 'P 63/m m c'
_audit_creation_method SHELXL-2014/7
_audit_update_record
;
2017-04-24 deposited with the CCDC.
2017-11-14 downloaded from the CCDC.
;
_cell_angle_alpha 90
_cell_angle_beta 90
_cell_angle_gamma 120
_cell_formula_units_Z 2
_cell_length_a 7.5237(11)
_cell_length_b 7.5237(11)
_cell_length_c 13.576(3)
_cell_measurement_reflns_used 480
_cell_measurement_temperature 298(2)
_cell_measurement_theta_max 27.5101
_cell_measurement_theta_min 2.1000
_cell_volume 665.5(2)
_computing_structure_refinement 'SHELXL-2014/7 (Sheldrick, 2014)'
_diffrn_ambient_temperature 298(2)
_diffrn_measured_fraction_theta_full 1.000
_diffrn_measured_fraction_theta_max 1.000
_diffrn_measurement_device_type 'Saturn724+ (4x4 bin mode)'
_diffrn_measurement_method CCD_Profile_fitting
_diffrn_radiation_type MoK\a
_diffrn_radiation_wavelength 0.71073
_diffrn_reflns_av_R_equivalents 0.0325
_diffrn_reflns_av_unetI/netI 0.0181
_diffrn_reflns_Laue_measured_fraction_full 1.000
_diffrn_reflns_Laue_measured_fraction_max 1.000
_diffrn_reflns_limit_h_max 8
_diffrn_reflns_limit_h_min -9
_diffrn_reflns_limit_k_max 9
_diffrn_reflns_limit_k_min -9
_diffrn_reflns_limit_l_max 15
_diffrn_reflns_limit_l_min -17
_diffrn_reflns_number 3869
_diffrn_reflns_point_group_measured_fraction_full 1.000
_diffrn_reflns_point_group_measured_fraction_max 1.000
_diffrn_reflns_theta_full 25.242
_diffrn_reflns_theta_max 27.420
_diffrn_reflns_theta_min 3.001
_exptl_absorpt_coefficient_mu 1.825
_exptl_crystal_colour pale-yellow
_exptl_crystal_density_diffrn 1.658
_exptl_crystal_description block
_exptl_crystal_F_000 425
_refine_diff_density_max 1.912
_refine_diff_density_min -1.794
_refine_diff_density_rms 0.221
_refine_ls_extinction_method none
_refine_ls_goodness_of_fit_ref 1.229
_refine_ls_hydrogen_treatment undef
_refine_ls_matrix_type full
_refine_ls_number_parameters 27
_refine_ls_number_reflns 328
_refine_ls_number_restraints 26
_refine_ls_restrained_S_all 1.233
_refine_ls_R_factor_all 0.0753
_refine_ls_R_factor_gt 0.0751
_refine_ls_shift/su_max 0.000
_refine_ls_shift/su_mean 0.000
_refine_ls_structure_factor_coef Fsqd
_refine_ls_weighting_details 'w=1/[\s^2^(Fo^2^)+(0.1585P)^2^+3.3798P] where P=(Fo^2^+2Fc^2^)/3'
_refine_ls_weighting_scheme calc
_refine_ls_wR_factor_gt 0.2424
_refine_ls_wR_factor_ref 0.2425
_reflns_Friedel_coverage 0.000
_reflns_number_gt 326
_reflns_number_total 328
_reflns_threshold_expression 'I > 2\s(I)'
_cod_data_source_file c7dt03855k2.cif
_cod_data_source_block 3-298K
_cod_depositor_comments 'Adding full bibliography for 7044772--7044777.cif.'
_cod_database_code 7044774
_shelx_shelxl_version_number 2014/7
_shelx_space_group_comment
;
The symmetry employed for this shelxl refinement is uniquely defined
by the following loop, which should always be used as a source of
symmetry information in preference to the above space-group names.
They are only intended as comments.
;

loop_
_space_group_symop_operation_xyz
'x, y, z'
'-y, x-y, z'
'-x+y, -x, z'
'-x, -y, z+1/2'
'y, -x+y, z+1/2'
'x-y, x, z+1/2'
'y, x, -z'
'x-y, -y, -z'
'-x, -x+y, -z'
'-y, -x, -z+1/2'
'-x+y, y, -z+1/2'
'x, x-y, -z+1/2'
'-x, -y, -z'
'y, -x+y, -z'
'x-y, x, -z'
'x, y, -z-1/2'
'-y, x-y, -z-1/2'
'-x+y, -x, -z-1/2'
'-y, -x, z'
'-x+y, y, z'
'x, x-y, z'
'y, x, z-1/2'
'x-y, -y, z-1/2'
'-x, -x+y, z-1/2'

loop_
_atom_site_label
_atom_site_type_symbol
_atom_site_fract_x
_atom_site_fract_y
_atom_site_fract_z
_atom_site_U_iso_or_equiv
_atom_site_adp_type
_atom_site_occupancy
_atom_site_site_symmetry_order
_atom_site_calc_flag
_atom_site_refinement_flags_posn
_atom_site_refinement_flags_adp
_atom_site_refinement_flags_occupancy
C2 C 0.6667 0.3333 0.1989(8) 0.047(3) Uani 0.5 6 d DS TU P
Co1 Co 0.0000 1.0000 0.0000 0.0095(8) Uani 1 12 d S T P
Ca1 Ca 0.3333 0.6667 0.2500 0.0124(9) Uani 1 12 d S T P
C1 C 0.1179(5) 0.8821(5) 0.0819(4) 0.0156(14) Uani 1 2 d S T P
N1 N 0.1878(5) 0.8122(5) 0.1341(4) 0.0257(15) Uani 1 2 d S T P
S1 S 0.6667 0.3333 0.0731(5) 0.0345(17) Uani 0.5 6 d DS TU P
N2 N 0.7535(9) 0.5069(18) 0.2500 0.052(3) Uani 0.6668 4 d DS TU P

loop_
_atom_site_aniso_label
_atom_site_aniso_U_11
_atom_site_aniso_U_22
_atom_site_aniso_U_33
_atom_site_aniso_U_23
_atom_site_aniso_U_13
_atom_site_aniso_U_12
C2 0.056(4) 0.056(4) 0.029(5) 0.000 0.000 0.0278(19)
Co1 0.0106(9) 0.0106(9) 0.0074(12) 0.000 0.000 0.0053(5)
Ca1 0.0143(11) 0.0143(11) 0.0084(14) 0.000 0.000 0.0072(6)
C1 0.017(2) 0.017(2) 0.014(3) -0.0006(11) 0.0006(11) 0.009(2)
N1 0.031(3) 0.031(3) 0.023(3) 0.0022(11) -0.0022(11) 0.022(3)
S1 0.045(2) 0.045(2) 0.013(2) 0.000 0.000 0.0225(12)
N2 0.064(4) 0.054(4) 0.033(5) 0.000 0.000 0.027(2)

loop_
_atom_type_symbol
_atom_type_description
_atom_type_scat_dispersion_real
_atom_type_scat_dispersion_imag
_atom_type_scat_source
C C 0.0033 0.0016 'International Tables Vol C Tables 4.2.6.8 and 6.1.1.4'
H H 0.0000 0.0000 'International Tables Vol C Tables 4.2.6.8 and 6.1.1.4'
N N 0.0061 0.0033 'International Tables Vol C Tables 4.2.6.8 and 6.1.1.4'
O O 0.0106 0.0060 'International Tables Vol C Tables 4.2.6.8 and 6.1.1.4'
S S 0.1246 0.1234 'International Tables Vol C Tables 4.2.6.8 and 6.1.1.4'
Ca Ca 0.2262 0.3064 'International Tables Vol C Tables 4.2.6.8 and 6.1.1.4'
Co Co 0.3494 0.9721 'International Tables Vol C Tables 4.2.6.8 and 6.1.1.4'

loop_
_geom_angle_atom_site_label_1
_geom_angle_atom_site_label_2
_geom_angle_atom_site_label_3
_geom_angle
_geom_angle_site_symmetry_1
_geom_angle_site_symmetry_3
N2 C2 N2 95.1(8) 2_655 .
N2 C2 N2 95.1(8) 2_655 3_665
N2 C2 N2 95.1(8) . 3_665
N2 C2 C2 58.5(6) 2_655 16_556
N2 C2 C2 58.5(6) . 16_556
N2 C2 C2 58.5(6) 3_665 16_556
N2 C2 S1 121.5(6) 2_655 .
N2 C2 S1 121.5(6) . .
N2 C2 S1 121.5(6) 3_665 .
C2 C2 S1 180.0 16_556 .
C1 Co1 C1 180.0(3) 14_455 2_675
C1 Co1 C1 89.1(3) 14_455 13_575
C1 Co1 C1 90.9(3) 2_675 13_575
C1 Co1 C1 89.1(3) 14_455 15_665
C1 Co1 C1 90.9(3) 2_675 15_665
C1 Co1 C1 89.1(3) 13_575 15_665
C1 Co1 C1 90.9(3) 14_455 3_465
C1 Co1 C1 89.1(3) 2_675 3_465
C1 Co1 C1 90.9(3) 13_575 3_465
C1 Co1 C1 180.0(2) 15_665 3_465
C1 Co1 C1 90.9(3) 14_455 .
C1 Co1 C1 89.1(3) 2_675 .
C1 Co1 C1 180.0(3) 13_575 .
C1 Co1 C1 90.9(3) 15_665 .
C1 Co1 C1 89.1(3) 3_465 .
N1 Ca1 N1 79.4(3) 16_556 .
N1 Ca1 N1 83.6(2) 16_556 18_566
N1 Ca1 N1 134.75(9) . 18_566
N1 Ca1 N1 134.75(9) 16_556 2_665
N1 Ca1 N1 83.6(2) . 2_665
N1 Ca1 N1 134.74(9) 18_566 2_665
N1 Ca1 N1 134.75(9) 16_556 3_565
N1 Ca1 N1 83.6(2) . 3_565
N1 Ca1 N1 79.4(3) 18_566 3_565
N1 Ca1 N1 83.6(2) 2_665 3_565
N1 Ca1 N1 83.6(2) 16_556 17_666
N1 Ca1 N1 134.75(9) . 17_666
N1 Ca1 N1 83.6(2) 18_566 17_666
N1 Ca1 N1 79.4(3) 2_665 17_666
N1 Ca1 N1 134.74(9) 3_565 17_666
N1 C1 Co1 178.1(6) . .
C1 N1 Ca1 178.1(5) . .
C2 N2 C2 63.1(12) 16_556 .

loop_
_geom_bond_atom_site_label_1
_geom_bond_atom_site_label_2
_geom_bond_distance
_geom_bond_site_symmetry_2
C2 N2 1.327(9) 2_655
C2 N2 1.327(9) .
C2 N2 1.327(9) 3_665
C2 C2 1.39(2) 16_556
C2 S1 1.708(10) .
Co1 C1 1.897(6) 14_455
Co1 C1 1.897(6) 2_675
Co1 C1 1.897(6) 13_575
Co1 C1 1.897(6) 15_665
Co1 C1 1.897(6) 3_465
Co1 C1 1.897(6) .
Ca1 N1 2.464(6) 16_556
Ca1 N1 2.464(6) .
Ca1 N1 2.464(6) 18_566
Ca1 N1 2.464(6) 2_665
Ca1 N1 2.464(6) 3_565
Ca1 N1 2.464(6) 17_666
C1 N1 1.154(8) .
N2 C2 1.327(9) 16_556

loop_
_geom_torsion_atom_site_label_1
_geom_torsion_atom_site_label_2
_geom_torsion_atom_site_label_3
_geom_torsion_atom_site_label_4
_geom_torsion
_geom_torsion_site_symmetry_1
_geom_torsion_site_symmetry_4
N2 C2 N2 C2 47.8(5) 2_655 16_556
N2 C2 N2 C2 -47.8(5) 3_665 16_556
S1 C2 N2 C2 179.998(1) . 16_556
